data_2018372
loop_
_publ_author_name
'Wilk, Magdalena'
'Janczak, Jan'
'Videnova-Adrabinska, Veneta'

_publ_section_title
;
 Poly[aqua[\m~3~-(pyridin-1-ium-3,5-diyl)diphosphonato-\k^3^<i>O</i>:<i>O</i>':<i>O</i>''][\m~2~-(pyridin-1-ium-3,5-diyl)diphosphonato-\k^2^<i>O</i>:<i>O</i>']calcium(II)]
;
_journal_coeditor_code GG3267
_journal_issue 2
_journal_name_full 'Acta Crystallographica Section C'
_journal_page_first m41
_journal_page_last m44
_journal_paper_doi 10.1107/S0108270112001461
_journal_volume 68
_journal_year 2012
_chemical_formula_iupac '[Ca (C5 H6 N O6 P2)2 (H2 O)]'
_chemical_formula_moiety 'C10 H14 Ca N2 O13 P4'
_chemical_formula_sum 'C10 H14 Ca N2 O13 P4'
_chemical_formula_weight 534.19
_chemical_name_systematic
;
Poly[aqua[\m~3~-(pyridin-1-ium-3,5-diyl)diphosphonato-
\k^3^<i>O</i>:<i>O</i>':<i>O</i>''][\m~2~-(pyridin-1-ium-3,5-
diyl)diphosphonato-\k^2^<i>O</i>:<i>O</i>']calcium(II)]
;
_space_group_IT_number 14
_symmetry_cell_setting monoclinic
_symmetry_space_group_name_Hall '-P 2ybc'
_symmetry_space_group_name_H-M 'P 1 21/c 1'
_atom_sites_solution_hydrogens geom
_atom_sites_solution_primary direct
_atom_sites_solution_secondary difmap
_audit_creation_method SHELXL-97
_cell_angle_alpha 90.00
_cell_angle_beta 101.330(10)
_cell_angle_gamma 90.00
_cell_formula_units_Z 4
_cell_length_a 12.296(2)
_cell_length_b 13.054(3)
_cell_length_c 12.308(3)
_cell_measurement_reflns_used 1076
_cell_measurement_temperature 295(2)
_cell_measurement_theta_max 28.01
_cell_measurement_theta_min 3.04
_cell_volume 1937.1(7)
_computing_cell_refinement
;
<i>CrysAlis RED</i> (Oxford Diffraction, 2006)
;
_computing_data_collection
;
<i>CrysAlis CCD</i> (Oxford Diffraction, 2006)
;
_computing_data_reduction
;
<i>CrysAlis RED</i> (Oxford Diffraction, 2006)
;
_computing_molecular_graphics
;
<i>DIAMOND</i> (Brandenburg & Putz, 2008)
;
_computing_publication_material 'SHELXL97 (Sheldrick, 2008) and <i>publCIF</i> (Westrip, 2010)'
_computing_structure_refinement 'SHELXS97 (Sheldrick, 2008)'
_computing_structure_solution 'SHELXS97 (Sheldrick, 2008)'
_diffrn_ambient_temperature 295(2)
_diffrn_detector_area_resol_mean '1024x1024 with blocks 2x2'
_diffrn_measured_fraction_theta_full 0.998
_diffrn_measured_fraction_theta_max 0.998
_diffrn_measurement_device_type 'KUMA KM-4 diffractometer with CCD area detector'
_diffrn_measurement_method '\w scan'
_diffrn_radiation_monochromator graphite
_diffrn_radiation_source 'fine-focus sealed tube'
_diffrn_radiation_type MoK\a
_diffrn_radiation_wavelength 0.71073
_diffrn_reflns_av_R_equivalents 0.0842
_diffrn_reflns_av_sigmaI/netI 0.2119
_diffrn_reflns_limit_h_max 16
_diffrn_reflns_limit_h_min -16
_diffrn_reflns_limit_k_max 17
_diffrn_reflns_limit_k_min -18
_diffrn_reflns_limit_l_max 14
_diffrn_reflns_limit_l_min -16
_diffrn_reflns_number 24330
_diffrn_reflns_theta_full 28.01
_diffrn_reflns_theta_max 28.01
_diffrn_reflns_theta_min 3.04
_exptl_absorpt_coefficient_mu 0.726
_exptl_absorpt_correction_T_max 0.8817
_exptl_absorpt_correction_T_min 0.8235
_exptl_absorpt_correction_type numerical
_exptl_absorpt_process_details
;
(<i>CrysAlis RED</i>; Oxford Diffraction, 2006)
;
_exptl_crystal_colour colourless
_exptl_crystal_density_diffrn 1.832
_exptl_crystal_density_meas 1.83
_exptl_crystal_density_method flotation
_exptl_crystal_description paralellepiped
_exptl_crystal_F_000 1088
_exptl_crystal_size_max 0.28
_exptl_crystal_size_mid 0.22
_exptl_crystal_size_min 0.18
_refine_diff_density_max 0.407
_refine_diff_density_min -0.430
_refine_ls_extinction_method none
_refine_ls_goodness_of_fit_ref 0.992
_refine_ls_hydrogen_treatment mixed
_refine_ls_matrix_type full
_refine_ls_number_parameters 295
_refine_ls_number_reflns 4976
_refine_ls_number_restraints 0
_refine_ls_restrained_S_all 0.992
_refine_ls_R_factor_all 0.1133
_refine_ls_R_factor_gt 0.0442
_refine_ls_shift/su_max 0.001
_refine_ls_shift/su_mean 0.000
_refine_ls_structure_factor_coef Fsqd
_refine_ls_weighting_details 'w=1/[\s^2^(Fo^2^)+(0.012P)^2^] where P=(Fo^2^+2Fc^2^)/3'
_refine_ls_weighting_scheme calc
_refine_ls_wR_factor_gt 0.0548
_refine_ls_wR_factor_ref 0.0631
_reflns_number_gt 2710
_reflns_number_total 4673
_reflns_threshold_expression I>2\s(I)
_cod_data_source_file gg3267.cif
_cod_data_source_block I
_cod_original_cell_volume 1937.0(8)
_cod_original_sg_symbol_H-M 'P 21/c'
_cod_database_code 2018372
_cod_database_fobs_code 2018372

loop_
_symmetry_equiv_pos_as_xyz
'x, y, z'
'-x, y+1/2, -z+1/2'
'-x, -y, -z'
'x, -y-1/2, z-1/2'

loop_
_atom_site_type_symbol
_atom_site_label
_atom_site_fract_x
_atom_site_fract_y
_atom_site_fract_z
_atom_site_U_iso_or_equiv
_atom_site_adp_type
_atom_site_calc_flag
_atom_site_refinement_flags
_atom_site_occupancy
_atom_site_symmetry_multiplicity
Ca Ca1 0.78030(5) 0.22844(5) 0.16490(5) 0.02068(17) Uani d . 1 1
O O1W 0.8440(2) 0.3472(2) 0.3183(2) 0.0415(8) Uani d . 1 1
H H1W 0.883(3) 0.403(3) 0.327(3) 0.062 Uiso d . 1 1
H H2W 0.833(3) 0.336(3) 0.381(3) 0.062 Uiso d . 1 1
P P11 0.74193(8) -0.01823(7) 0.01980(7) 0.0250(2) Uani d . 1 1
O O11 0.72901(18) 0.08895(17) 0.05263(16) 0.0345(6) Uani d . 1 1
O O12 0.71879(18) -0.03975(17) -0.10300(17) 0.0307(6) Uani d . 1 1
O O13 0.8551(2) -0.06690(19) 0.0733(2) 0.0418(7) Uani d . 1 1
H H13O 0.910(3) -0.027(3) 0.103(3) 0.063 Uiso d . 1 1
P P12 0.46277(8) -0.11080(7) 0.32022(7) 0.0247(2) Uani d . 1 1
O O14 0.38606(18) -0.19665(18) 0.32949(18) 0.0376(7) Uani d . 1 1
O O15 0.55384(17) -0.09311(16) 0.41900(16) 0.0237(5) Uani d . 1 1
O O16 0.4062(2) -0.0049(2) 0.29137(18) 0.0383(7) Uani d . 1 1
H H16O 0.361(3) 0.003(3) 0.228(3) 0.057 Uiso d . 1 1
N N11 0.5583(3) -0.2600(2) 0.0705(3) 0.0382(9) Uani d . 1 1
H H11 0.537(3) -0.321(2) 0.030(3) 0.046 Uiso d . 1 1
C C12 0.6237(3) -0.1963(3) 0.0304(3) 0.0348(10) Uani d . 1 1
H H12 0.6548 -0.2170 -0.0291 0.042 Uiso calc R 1 1
C C13 0.6472(3) -0.0995(3) 0.0745(2) 0.0261(8) Uani d . 1 1
C C14 0.5975(3) -0.0728(2) 0.1625(3) 0.0245(8) Uani d . 1 1
H H14 0.6107 -0.0083 0.1944 0.029 Uiso calc R 1 1
C C15 0.5282(3) -0.1405(2) 0.2043(2) 0.0242(8) Uani d . 1 1
C C16 0.5102(3) -0.2342(3) 0.1562(3) 0.0346(9) Uani d . 1 1
H H16 0.4645 -0.2809 0.1825 0.042 Uiso calc R 1 1
P P21 0.75879(8) 0.39586(7) -0.07447(7) 0.0208(2) Uani d . 1 1
O O21 0.76999(18) 0.38290(16) -0.19139(16) 0.0325(6) Uani d . 1 1
O O22 0.80369(17) 0.31312(16) 0.00497(17) 0.0281(6) Uani d . 1 1
O O23 0.6368(2) 0.41634(17) -0.0625(2) 0.0373(7) Uani d . 1 1
H H23O 0.611(3) 0.479(3) -0.074(3) 0.056 Uiso d . 1 1
P P22 0.94122(8) 0.63141(7) 0.28400(7) 0.0229(2) Uani d . 1 1
O O24 0.97066(18) 0.52653(16) 0.32952(17) 0.0316(6) Uani d . 1 1
O O25 1.02520(16) 0.71498(16) 0.31601(16) 0.0252(6) Uani d . 1 1
O O26 0.8289(2) 0.66947(18) 0.30952(19) 0.0317(7) Uani d . 1 1
H H26O 0.789(3) 0.632(3) 0.337(3) 0.048 Uiso d . 1 1
N N21 0.9413(2) 0.6562(2) -0.0441(2) 0.0252(7) Uani d . 1 1
H H21 0.975(2) 0.696(2) -0.080(2) 0.030 Uiso d . 1 1
C C22 0.8824(3) 0.5768(2) -0.0879(3) 0.0233(8) Uani d . 1 1
H H22 0.8741 0.5642 -0.1634 0.028 Uiso calc R 1 1
C C23 0.8333(2) 0.5125(2) -0.0243(2) 0.0194(7) Uani d . 1 1
C C24 0.8491(3) 0.5358(2) 0.0877(3) 0.0246(8) Uani d . 1 1
H H24 0.8147 0.4948 0.1328 0.030 Uiso calc R 1 1
C C25 0.9133(2) 0.6166(2) 0.1353(2) 0.0178(7) Uani d . 1 1
C C26 0.9592(3) 0.6776(2) 0.0646(3) 0.0258(8) Uani d . 1 1
H H26 1.0027 0.7336 0.0923 0.031 Uiso calc R 1 1

loop_
_atom_site_aniso_label
_atom_site_aniso_U_11
_atom_site_aniso_U_22
_atom_site_aniso_U_33
_atom_site_aniso_U_12
_atom_site_aniso_U_13
_atom_site_aniso_U_23
Ca1 0.0239(4) 0.0181(3) 0.0214(3) 0.0034(4) 0.0077(3) 0.0023(3)
O1W 0.052(2) 0.0292(16) 0.0438(16) -0.0045(14) 0.0104(16) -0.0128(15)
P11 0.0289(6) 0.0248(5) 0.0225(5) -0.0034(5) 0.0081(5) 0.0014(5)
O11 0.0474(17) 0.0267(14) 0.0311(14) -0.0078(13) 0.0121(13) -0.0036(12)
O12 0.0352(15) 0.0386(16) 0.0215(12) 0.0090(13) 0.0133(12) 0.0015(12)
O13 0.0329(18) 0.0346(17) 0.0528(17) -0.0051(13) -0.0039(14) 0.0057(14)
P12 0.0241(5) 0.0270(5) 0.0246(5) -0.0038(5) 0.0086(4) -0.0020(5)
O14 0.0317(15) 0.0450(17) 0.0400(15) -0.0208(13) 0.0162(13) -0.0113(13)
O15 0.0274(13) 0.0198(12) 0.0226(12) -0.0056(12) 0.0021(11) 0.0042(11)
O16 0.0410(17) 0.0395(16) 0.0291(14) 0.0170(14) -0.0062(13) -0.0034(13)
N11 0.054(2) 0.0238(18) 0.041(2) -0.0160(18) 0.0180(18) -0.0127(16)
C12 0.047(3) 0.035(2) 0.028(2) -0.012(2) 0.0209(19) -0.0136(18)
C13 0.032(2) 0.028(2) 0.0207(17) -0.0088(19) 0.0112(16) -0.0045(17)
C14 0.035(2) 0.0144(17) 0.0233(18) -0.0087(17) 0.0046(17) -0.0006(15)
C15 0.028(2) 0.0261(19) 0.0187(17) -0.0081(18) 0.0054(16) -0.0025(16)
C16 0.041(2) 0.031(2) 0.034(2) -0.018(2) 0.0128(19) -0.0057(19)
P21 0.0250(5) 0.0164(5) 0.0207(5) -0.0007(5) 0.0040(4) 0.0001(4)
O21 0.0608(18) 0.0215(13) 0.0163(12) -0.0046(13) 0.0103(12) -0.0059(11)
O22 0.0308(14) 0.0265(13) 0.0263(12) 0.0040(12) 0.0040(11) 0.0104(11)
O23 0.0251(16) 0.0205(14) 0.0657(18) 0.0028(13) 0.0072(14) -0.0014(15)
P22 0.0229(5) 0.0236(5) 0.0224(5) -0.0021(5) 0.0050(4) -0.0028(4)
O24 0.0330(15) 0.0231(13) 0.0357(14) 0.0028(13) -0.0008(12) 0.0063(12)
O25 0.0225(13) 0.0277(13) 0.0262(12) -0.0082(12) 0.0068(11) -0.0086(11)
O26 0.0290(16) 0.0324(16) 0.0391(16) -0.0017(13) 0.0197(13) 0.0005(12)
N21 0.0272(18) 0.0217(16) 0.0262(17) -0.0107(15) 0.0044(15) 0.0031(14)
C22 0.028(2) 0.0205(18) 0.0216(18) 0.0020(17) 0.0047(17) 0.0020(16)
C23 0.0195(18) 0.0197(17) 0.0193(17) 0.0036(17) 0.0044(15) -0.0001(16)
C24 0.024(2) 0.024(2) 0.0268(18) -0.0044(17) 0.0085(17) 0.0014(17)
C25 0.0196(17) 0.0193(17) 0.0158(15) -0.0017(17) 0.0010(15) 0.0002(15)
C26 0.028(2) 0.0182(18) 0.029(2) -0.0023(18) 0.0001(18) -0.0032(17)

loop_
_atom_type_symbol
_atom_type_description
_atom_type_scat_dispersion_real
_atom_type_scat_dispersion_imag
_atom_type_scat_source
C C 0.0033 0.0016 'International Tables Vol C Tables 4.2.6.8 and 6.1.1.4'
H H 0.0000 0.0000 'International Tables Vol C Tables 4.2.6.8 and 6.1.1.4'
N N 0.0061 0.0033 'International Tables Vol C Tables 4.2.6.8 and 6.1.1.4'
O O 0.0106 0.0060 'International Tables Vol C Tables 4.2.6.8 and 6.1.1.4'
P P 0.1023 0.0942 'International Tables Vol C Tables 4.2.6.8 and 6.1.1.4'
Ca Ca 0.2262 0.3064 'International Tables Vol C Tables 4.2.6.8 and 6.1.1.4'

loop_
_geom_angle_atom_site_label_1
_geom_angle_atom_site_label_2
_geom_angle_atom_site_label_3
_geom_angle_site_symmetry_1
_geom_angle_site_symmetry_3
_geom_angle
O14 Ca1 O11 2_655 . 102.49(9)
O14 Ca1 O21 2_655 4_566 93.56(8)
O11 Ca1 O21 . 4_566 84.96(8)
O14 Ca1 O22 2_655 . 94.75(8)
O11 Ca1 O22 . . 86.13(8)
O21 Ca1 O22 4_566 . 168.95(8)
O14 Ca1 O25 2_655 2_745 157.68(9)
O11 Ca1 O25 . 2_745 98.83(8)
O21 Ca1 O25 4_566 2_745 94.80(8)
O22 Ca1 O25 . 2_745 80.11(7)
O14 Ca1 O1W 2_655 . 81.83(10)
O11 Ca1 O1W . . 166.77(9)
O21 Ca1 O1W 4_566 . 82.28(8)
O22 Ca1 O1W . . 106.12(8)
O25 Ca1 O1W 2_745 . 78.85(9)
Ca1 O1W H1W . . 135(2)
Ca1 O1W H2W . . 122(3)
H1W O1W H2W . . 103(3)
O11 P11 O12 . . 116.25(13)
O11 P11 O13 . . 114.08(14)
O12 P11 O13 . . 109.00(14)
O11 P11 C13 . . 110.13(14)
O12 P11 C13 . . 104.88(14)
O13 P11 C13 . . 101.04(15)
P11 O11 Ca1 . . 152.34(14)
P11 O13 H13O . . 119(2)
O14 P12 O15 . . 116.02(13)
O14 P12 O16 . . 115.22(15)
O15 P12 O16 . . 106.08(13)
O14 P12 C15 . . 106.64(14)
O15 P12 C15 . . 107.15(13)
O16 P12 C15 . . 104.93(14)
P12 O14 Ca1 . 2_645 156.05(15)
P12 O16 H16O . . 119(2)
C12 N11 C16 . . 121.9(3)
C12 N11 H11 . . 117(2)
C16 N11 H11 . . 120(2)
N11 C12 C13 . . 121.6(3)
N11 C12 H12 . . 119.2
C13 C12 H12 . . 119.2
C12 C13 C14 . . 116.4(3)
C12 C13 P11 . . 119.4(3)
C14 C13 P11 . . 124.1(3)
C13 C14 C15 . . 121.6(3)
C13 C14 H14 . . 119.2
C15 C14 H14 . . 119.2
C16 C15 C14 . . 117.9(3)
C16 C15 P12 . . 118.5(3)
C14 C15 P12 . . 123.6(3)
N11 C16 C15 . . 120.5(3)
N11 C16 H16 . . 119.8
C15 C16 H16 . . 119.8
O21 P21 O22 . . 117.50(13)
O21 P21 O23 . . 112.71(14)
O22 P21 O23 . . 107.58(13)
O21 P21 C23 . . 106.76(13)
O22 P21 C23 . . 106.66(13)
O23 P21 C23 . . 104.72(14)
P21 O21 Ca1 . 4_565 147.59(13)
P21 O22 Ca1 . . 144.08(13)
P21 O23 H23O . . 118(2)
O24 P22 O25 . . 117.61(13)
O24 P22 O26 . . 112.05(13)
O25 P22 O26 . . 107.88(13)
O24 P22 C25 . . 105.39(14)
O25 P22 C25 . . 109.16(14)
O26 P22 C25 . . 103.83(14)
P22 O25 Ca1 . 2_755 135.31(13)
P22 O26 H26O . . 122(3)
C22 N21 C26 . . 122.7(3)
C22 N21 H21 . . 124(2)
C26 N21 H21 . . 113(2)
N21 C22 C23 . . 121.2(3)
N21 C22 H22 . . 119.4
C23 C22 H22 . . 119.4
C22 C23 C24 . . 116.3(3)
C22 C23 P21 . . 124.7(2)
C24 C23 P21 . . 118.9(2)
C25 C24 C23 . . 123.2(3)
C25 C24 H24 . . 118.4
C23 C24 H24 . . 118.4
C24 C25 C26 . . 116.4(3)
C24 C25 P22 . . 119.5(2)
C26 C25 P22 . . 123.9(2)
N21 C26 C25 . . 120.1(3)
N21 C26 H26 . . 120.0
C25 C26 H26 . . 120.0

loop_
_geom_bond_atom_site_label_1
_geom_bond_atom_site_label_2
_geom_bond_site_symmetry_2
_geom_bond_distance
_geom_bond_publ_flag
Ca1 O14 2_655 2.280(2) y
Ca1 O11 . 2.298(2) y
Ca1 O21 4_566 2.312(2) y
Ca1 O22 . 2.324(2) y
Ca1 O25 2_745 2.363(2) y
Ca1 O1W . 2.450(3) y
O1W H1W . 0.87(4) ?
O1W H2W . 0.81(3) ?
P11 O11 . 1.473(2) y
P11 O12 . 1.508(2) y
P11 O13 . 1.553(3) y
P11 C13 . 1.801(3) ?
O13 H13O . 0.88(4) ?
P12 O14 . 1.483(2) y
P12 O15 . 1.500(2) y
P12 O16 . 1.556(2) y
P12 C15 . 1.812(3) ?
O14 Ca1 2_645 2.280(2) ?
O16 H16O . 0.87(3) ?
N11 C12 . 1.318(4) ?
N11 C16 . 1.349(4) ?
N11 H11 . 0.95(3) ?
C12 C13 . 1.384(4) ?
C12 H12 . 0.9300 ?
C13 C14 . 1.389(4) ?
C14 C15 . 1.394(4) ?
C14 H14 . 0.9300 ?
C15 C16 . 1.358(4) ?
C16 H16 . 0.9300 ?
P21 O21 . 1.482(2) y
P21 O22 . 1.488(2) y
P21 O23 . 1.558(2) y
P21 C23 . 1.821(3) ?
O21 Ca1 4_565 2.312(2) ?
O23 H23O . 0.87(3) ?
P22 O24 . 1.497(2) y
P22 O25 . 1.501(2) y
P22 O26 . 1.557(2) y
P22 C25 . 1.805(3) ?
O25 Ca1 2_755 2.363(2) ?
O26 H26O . 0.81(3) ?
N21 C22 . 1.318(4) ?
N21 C26 . 1.342(4) ?
N21 H21 . 0.84(3) ?
C22 C23 . 1.366(4) ?
C22 H22 . 0.9300 ?
C23 C24 . 1.388(4) ?
C24 C25 . 1.377(4) ?
C24 H24 . 0.9300 ?
C25 C26 . 1.380(4) ?
C26 H26 . 0.9300 ?

loop_
_geom_hbond_atom_site_label_D
_geom_hbond_atom_site_label_H
_geom_hbond_atom_site_label_A
_geom_hbond_site_symmetry_A
_geom_hbond_distance_DH
_geom_hbond_distance_HA
_geom_hbond_distance_DA
_geom_hbond_angle_DHA
_geom_hbond_publ_flag
O1W H1W O24 . 0.87(4) 1.94(4) 2.800(3) 174(4) y
O1W H2W O22 4_566 0.81(3) 2.55(4) 3.218(3) 140(4) y
O23 H23O O15 4_565 0.87(3) 1.65(3) 2.515(3) 172(4) y
O26 H26O O12 4_566 0.81(3) 1.73(3) 2.536(3) 171(4) y
N21 H21 O25 4_575 0.84(3) 1.92(3) 2.749(3) 169(3) y
O13 H13O O24 2_745 0.88(4) 1.68(4) 2.550(3) 168(4) y
O16 H16O O12 3_655 0.87(3) 1.72(3) 2.584(3) 170(4) y
N11 H11 O15 4 0.95(3) 1.81(3) 2.668(4) 149(3) y
N11 H11 O23 3_655 0.95(3) 2.57(3) 3.137(4) 119(2) y
